data_1000284
loop_
_publ_author_name
'Laligant, Y'
'Ferey, G'
'Hervieu, M'
'Raveau, B'

_publ_section_title
;
Synthesis and Single-Crystal Refinement of Ba~2~ Y~2~ Cu Pt O~8~
;
_journal_coden_ASTM EULEEJ
_journal_name_full 'Europhysics Letters'
_journal_page_first 1023
_journal_page_last 1029
_journal_paper_doi 10.1209/0295-5075/4/9/012
_journal_volume 4
_journal_year 1987
_chemical_formula_structural 'Ba2 Y2 Cu Pt O8'
_chemical_formula_sum 'Ba2 Cu O8 Pt Y2'
_chemical_name_systematic
;
Dibarium diyttrium copper platinum(IV) oxide
;
_space_group_IT_number 62
_symmetry_cell_setting orthorhombic
_symmetry_Int_Tables_number 62
_symmetry_space_group_name_Hall '-P 2ac 2n'
_symmetry_space_group_name_H-M 'P n m a'
_cell_angle_alpha 90
_cell_angle_beta 90
_cell_angle_gamma 90
_cell_formula_units_Z 4
_cell_length_a 13.207(2)
_cell_length_b 5.680(2)
_cell_length_c 10.321(2)
_cell_volume 774.2
_refine_ls_R_factor_all 0.05
_cod_database_code 1000284

loop_
_symmetry_equiv_pos_as_xyz
x,y,z
1/2+x,1/2-y,1/2-z
-x,1/2+y,-z
1/2-x,-y,1/2+z
-x,-y,-z
1/2-x,1/2+y,1/2+z
x,1/2-y,z
1/2+x,y,1/2-z

loop_
_atom_site_aniso_label
_atom_site_aniso_U_11
_atom_site_aniso_U_12
_atom_site_aniso_U_13
_atom_site_aniso_U_22
_atom_site_aniso_U_23
_atom_site_aniso_U_33
Pt1 0.0019(1) 0. -0.0004(1) 0.0075(1) 0. 0.0041(1)
Ba1 0.0057(2) 0. -0.0006(1) 0.0102(2) 0. 0.0080(2)
Ba2 0.0065(2) 0. 0.0004(1) 0.0111(2) 0. 0.0079(2)
Cu1 0.0055(4) 0. -0.0006(3) 0.0089(4) 0. 0.0045(3)
Y1 0.0037(3) 0. -0.0003(2) 0.0080(3) 0. 0.0047(3)
Y2 0.0031(3) 0. -0.0001(2) 0.0084(3) 0. 0.0046(3)
O1 0.0114(17) -0.0012(14) -0.0019(13) 0.0103(14) 0.0013(13) 0.0141(19)
O2 0.0129(19) 0.0009(14) 0.0028(13) 0.0130(16) -0.0043(15) 0.0106(16)
O3 0.0050(22) 0. -0.0011(17) 0.0149(25) 0. 0.0114(24)
O4 0.0108(17) -0.0036(16) 0.0028(14) 0.0186(20) 0.0008(17) 0.0116(17)
O5 0.0118(27) 0. 0.0118(27) 0.0195(29) 0.003(2) 0.0101(25)

loop_
_atom_site_label
_atom_site_type_symbol
_atom_site_symmetry_multiplicity
_atom_site_Wyckoff_symbol
_atom_site_fract_x
_atom_site_fract_y
_atom_site_fract_z
_atom_site_occupancy
_atom_site_attached_hydrogens
_atom_site_calc_flag
Pt1 Pt4+ 4 c 0.6936 0.25 0.4669 1. 0 d
Ba1 Ba2+ 4 c 0.7064 0.25 0.8134(1) 1. 0 d
Ba2 Ba2+ 4 c 0.4226 0.25 0.4087(1) 1. 0 d
Cu1 Cu2+ 4 c 0.4606(1) 0.25 0.7312(1) 1. 0 d
Y1 Y3+ 4 c 0.4173(1) 0.25 0.0157(1) 1. 0 d
Y2 Y3+ 4 c 0.1423(1) 0.25 0.3125(1) 1. 0 d
O1 O2- 8 d 0.4929(4) 0.4921(9) 0.8624(5) 1. 0 d
O2 O2- 8 d 0.1143(4) 0.0064(9) 0.1373(5) 1. 0 d
O3 O2- 4 c 0.7954(5) 0.25 0.3147(7) 1. 0 d
O4 O2- 8 d 0.2826(4) 0.0093 0.9426(5) 1. 0 d
O5 O2- 4 c 0.5892(6) 0.25 0.6081(7) 1. 0 d

loop_
_atom_type_symbol
_atom_type_oxidation_number
Pt4+ 4.000
Ba2+ 2.000
Cu2+ 2.000
Y3+ 3.000
O2- -2.000
